data_4114852
loop_
_publ_author_name
'Antonio Codina'
'Eduardo J. Fern\'andez'
'Peter G. Jones'
'Antonio Laguna'
'Jos\'e M. L\'opez-de-Luzuriaga'
'Miguel Monge'
'M. Elena Olmos'
'Javier P\'erez'
'Miguel A. Rodr\'iguez'

_publ_section_title
;
 Do Aurophilic Interactions Compete against Hydrogen Bonds? Experimental
 Evidence and Rationalization Based on ab Initio Calculations
;
_journal_name_full 'Journal of the American Chemical Society'
_journal_page_first 6781
_journal_page_last 6786
_journal_paper_doi 10.1021/ja025765g
_journal_volume 124
_journal_year 2002
_chemical_formula_sum 'C19 H11 Ag F5 N'
_chemical_formula_weight 456.16
_chemical_name_systematic
;
 ?
;
_space_group_IT_number 14
_symmetry_cell_setting monoclinic
_symmetry_space_group_name_Hall '-P 2ybc'
_symmetry_space_group_name_H-M 'P 1 21/c 1'
_atom_sites_solution_hydrogens geom
_atom_sites_solution_primary direct
_atom_sites_solution_secondary difmap
_audit_creation_method SHELXL-97
_cell_angle_alpha 90.00
_cell_angle_beta 95.168(9)
_cell_angle_gamma 90.00
_cell_formula_units_Z 4
_cell_length_a 13.5320(16)
_cell_length_b 5.6217(8)
_cell_length_c 21.626(3)
_cell_measurement_reflns_used 64
_cell_measurement_temperature 173(2)
_cell_measurement_theta_max 12.5
_cell_measurement_theta_min 3
_cell_volume 1638.5(4)
_computing_cell_refinement 'Siemens XSCANS'
_computing_data_collection 'Siemens XSCANS'
_computing_data_reduction 'Siemens XSCANS'
_computing_molecular_graphics 'Siemens XP'
_computing_publication_material SHELXL-97
_computing_structure_refinement 'SHELXL-97 (Sheldrick, 1997)'
_computing_structure_solution 'SHELXS-97 (Sheldrick, 1990)'
_diffrn_ambient_temperature 173(2)
_diffrn_measured_fraction_theta_full 0.999
_diffrn_measured_fraction_theta_max 0.999
_diffrn_measurement_device_type 'Siemens P4'
_diffrn_measurement_method \w-scans
_diffrn_radiation_monochromator graphite
_diffrn_radiation_source 'fine-focus sealed tube'
_diffrn_radiation_type MoK\a
_diffrn_radiation_wavelength 0.71073
_diffrn_reflns_av_R_equivalents 0.0172
_diffrn_reflns_av_sigmaI/netI 0.0210
_diffrn_reflns_limit_h_max 11
_diffrn_reflns_limit_h_min -16
_diffrn_reflns_limit_k_max 4
_diffrn_reflns_limit_k_min -6
_diffrn_reflns_limit_l_max 25
_diffrn_reflns_limit_l_min -25
_diffrn_reflns_number 4295
_diffrn_reflns_theta_full 25.00
_diffrn_reflns_theta_max 25.00
_diffrn_reflns_theta_min 3.02
_diffrn_standards_decay_% 0
_diffrn_standards_interval_count 247
_diffrn_standards_number 3
_exptl_absorpt_coefficient_mu 1.285
_exptl_absorpt_correction_T_max 0.970
_exptl_absorpt_correction_T_min 0.731
_exptl_absorpt_correction_type Psi-scans
_exptl_crystal_colour colourless
_exptl_crystal_density_diffrn 1.849
_exptl_crystal_description tablet
_exptl_crystal_F_000 896
_exptl_crystal_size_max 0.7
_exptl_crystal_size_mid 0.4
_exptl_crystal_size_min 0.1
_refine_diff_density_max 0.300
_refine_diff_density_min -0.330
_refine_diff_density_rms 0.059
_refine_ls_extinction_method none
_refine_ls_goodness_of_fit_ref 1.032
_refine_ls_hydrogen_treatment 'NH free, others riding'
_refine_ls_matrix_type full
_refine_ls_number_parameters 239
_refine_ls_number_reflns 2884
_refine_ls_number_restraints 0
_refine_ls_restrained_S_all 1.032
_refine_ls_R_factor_all 0.0233
_refine_ls_R_factor_gt 0.0187
_refine_ls_shift/su_max 0.000
_refine_ls_shift/su_mean 0.000
_refine_ls_structure_factor_coef Fsqd
_refine_ls_weighting_details 'calc w=1/[\s^2^(Fo^2^)+(0.0286P)^2^] where P=(Fo^2^+2Fc^2^)/3'
_refine_ls_weighting_scheme calc
_refine_ls_wR_factor_gt 0.0464
_refine_ls_wR_factor_ref 0.0476
_reflns_number_gt 2518
_reflns_number_total 2884
_reflns_threshold_expression >2sigma(I)
_cod_data_source_file ja025765g_s1_1.cif
_cod_data_source_block agimin
_cod_original_sg_symbol_H-M 'P 21/c'
_cod_database_code 4114852

loop_
_symmetry_equiv_pos_as_xyz
'x, y, z'
'-x, y+1/2, -z+1/2'
'-x, -y, -z'
'x, -y-1/2, z-1/2'

loop_
_atom_site_label
_atom_site_type_symbol
_atom_site_fract_x
_atom_site_fract_y
_atom_site_fract_z
_atom_site_U_iso_or_equiv
_atom_site_adp_type
_atom_site_occupancy
_atom_site_symmetry_multiplicity
_atom_site_calc_flag
_atom_site_refinement_flags
Ag Ag 0.022704(11) 0.40098(3) 0.065816(7) 0.02409(7) Uani 1 1 d .
N N 0.17715(13) 0.3500(3) 0.09112(8) 0.0240(4) Uani 1 1 d .
H0 H 0.2136(16) 0.267(4) 0.0662(10) 0.029(6) Uiso 1 1 d .
C1 C 0.23196(15) 0.4324(4) 0.13796(9) 0.0212(4) Uani 1 1 d .
C11 C -0.13087(15) 0.4541(4) 0.05559(9) 0.0224(5) Uani 1 1 d .
C12 C -0.16969(15) 0.6527(4) 0.08216(9) 0.0239(5) Uani 1 1 d .
C13 C -0.26935(16) 0.7041(4) 0.07958(9) 0.0270(5) Uani 1 1 d .
C14 C -0.33640(15) 0.5539(4) 0.04784(10) 0.0292(5) Uani 1 1 d .
C15 C -0.30196(16) 0.3521(4) 0.02075(10) 0.0294(5) Uani 1 1 d .
C16 C -0.20106(15) 0.3081(4) 0.02532(9) 0.0242(4) Uani 1 1 d .
F1 F -0.10771(9) 0.8119(2) 0.11318(6) 0.0347(3) Uani 1 1 d .
F2 F -0.30276(10) 0.9002(2) 0.10736(7) 0.0401(3) Uani 1 1 d .
F3 F -0.43333(9) 0.6042(3) 0.04414(7) 0.0438(4) Uani 1 1 d .
F4 F -0.36703(10) 0.2024(3) -0.01022(6) 0.0465(4) Uani 1 1 d .
F5 F -0.17228(10) 0.1070(2) -0.00378(6) 0.0351(3) Uani 1 1 d .
C21 C 0.33968(15) 0.3725(4) 0.14882(9) 0.0227(4) Uani 1 1 d .
C22 C 0.40541(16) 0.5299(4) 0.18159(10) 0.0272(5) Uani 1 1 d .
H22 H 0.3809 0.6710 0.1990 0.033 Uiso 1 1 calc R
C23 C 0.50603(16) 0.4803(5) 0.18871(11) 0.0336(5) Uani 1 1 d .
H23 H 0.5502 0.5873 0.2111 0.040 Uiso 1 1 calc R
C24 C 0.54259(16) 0.2759(5) 0.16335(10) 0.0349(5) Uani 1 1 d .
H24 H 0.6117 0.2430 0.1681 0.042 Uiso 1 1 calc R
C25 C 0.47781(17) 0.1192(4) 0.13093(11) 0.0358(6) Uani 1 1 d .
H25 H 0.5028 -0.0209 0.1133 0.043 Uiso 1 1 calc R
C26 C 0.37751(17) 0.1658(4) 0.12416(10) 0.0306(5) Uani 1 1 d .
H26 H 0.3336 0.0561 0.1025 0.037 Uiso 1 1 calc R
C31 C 0.18732(14) 0.5972(4) 0.18118(9) 0.0203(4) Uani 1 1 d .
C32 C 0.12983(14) 0.7876(4) 0.15803(9) 0.0234(4) Uani 1 1 d .
H32 H 0.1190 0.8111 0.1144 0.028 Uiso 1 1 calc R
C33 C 0.08814(15) 0.9435(4) 0.19802(10) 0.0266(5) Uani 1 1 d .
H33 H 0.0498 1.0746 0.1818 0.032 Uiso 1 1 calc R
C34 C 0.10225(15) 0.9083(4) 0.26158(10) 0.0270(5) Uani 1 1 d .
H34 H 0.0732 1.0143 0.2889 0.032 Uiso 1 1 calc R
C35 C 0.15886(16) 0.7181(4) 0.28516(9) 0.0279(5) Uani 1 1 d .
H35 H 0.1681 0.6934 0.3288 0.034 Uiso 1 1 calc R
C36 C 0.20207(15) 0.5637(4) 0.24557(9) 0.0246(5) Uani 1 1 d .
H36 H 0.2417 0.4351 0.2621 0.029 Uiso 1 1 calc R

loop_
_atom_site_aniso_label
_atom_site_aniso_U_11
_atom_site_aniso_U_22
_atom_site_aniso_U_33
_atom_site_aniso_U_23
_atom_site_aniso_U_13
_atom_site_aniso_U_12
Ag 0.02150(9) 0.02817(10) 0.02202(9) -0.00019(7) -0.00120(6) 0.00266(7)
N 0.0247(9) 0.0259(10) 0.0214(9) -0.0017(8) 0.0022(7) 0.0042(8)
C1 0.0241(10) 0.0200(11) 0.0197(10) 0.0045(8) 0.0034(8) 0.0011(9)
C11 0.0219(10) 0.0266(12) 0.0184(9) 0.0048(8) 0.0001(8) 0.0005(9)
C12 0.0238(10) 0.0237(12) 0.0232(10) -0.0002(9) -0.0037(8) -0.0025(9)
C13 0.0279(11) 0.0261(12) 0.0267(11) -0.0035(10) 0.0005(9) 0.0023(10)
C14 0.0208(10) 0.0405(14) 0.0257(11) -0.0015(10) -0.0012(9) -0.0011(10)
C15 0.0286(11) 0.0349(13) 0.0241(10) -0.0061(10) -0.0012(9) -0.0089(10)
C16 0.0320(11) 0.0230(11) 0.0177(9) -0.0012(9) 0.0028(8) 0.0001(10)
F1 0.0272(6) 0.0307(7) 0.0443(7) -0.0114(6) -0.0077(6) -0.0015(6)
F2 0.0300(7) 0.0384(8) 0.0511(8) -0.0166(7) -0.0009(6) 0.0097(6)
F3 0.0191(6) 0.0616(10) 0.0494(8) -0.0122(7) -0.0042(6) 0.0032(7)
F4 0.0340(7) 0.0546(9) 0.0491(8) -0.0236(8) -0.0054(6) -0.0125(7)
F5 0.0396(7) 0.0325(7) 0.0336(7) -0.0104(6) 0.0055(6) -0.0005(6)
C21 0.0223(10) 0.0242(11) 0.0216(10) 0.0027(9) 0.0011(8) 0.0026(9)
C22 0.0278(11) 0.0249(12) 0.0292(11) -0.0033(9) 0.0039(9) 0.0031(10)
C23 0.0230(11) 0.0398(14) 0.0376(13) -0.0016(11) 0.0006(10) -0.0004(11)
C24 0.0222(10) 0.0449(15) 0.0378(13) 0.0053(12) 0.0037(9) 0.0081(11)
C25 0.0314(12) 0.0336(14) 0.0430(14) -0.0030(11) 0.0072(10) 0.0106(11)
C26 0.0287(11) 0.0283(13) 0.0343(12) -0.0051(10) 0.0005(9) 0.0030(10)
C31 0.0180(9) 0.0214(10) 0.0216(10) 0.0004(9) 0.0025(8) -0.0007(9)
C32 0.0229(10) 0.0250(11) 0.0221(10) 0.0000(9) 0.0012(8) 0.0007(10)
C33 0.0268(11) 0.0205(11) 0.0329(11) 0.0013(9) 0.0042(9) 0.0041(9)
C34 0.0260(10) 0.0290(12) 0.0267(10) -0.0076(10) 0.0067(9) -0.0004(10)
C35 0.0312(11) 0.0333(13) 0.0196(10) -0.0026(9) 0.0037(9) -0.0017(11)
C36 0.0236(10) 0.0264(12) 0.0233(10) 0.0038(9) -0.0009(8) 0.0016(9)

loop_
_atom_type_symbol
_atom_type_description
_atom_type_scat_dispersion_real
_atom_type_scat_dispersion_imag
_atom_type_scat_source
C C 0.0033 0.0016 'International Tables Vol C Tables 4.2.6.8 and 6.1.1.4'
H H 0.0000 0.0000 'International Tables Vol C Tables 4.2.6.8 and 6.1.1.4'
N N 0.0061 0.0033 'International Tables Vol C Tables 4.2.6.8 and 6.1.1.4'
F F 0.0171 0.0103 'International Tables Vol C Tables 4.2.6.8 and 6.1.1.4'
Ag Ag -0.8971 1.1015 'International Tables Vol C Tables 4.2.6.8 and 6.1.1.4'

loop_
_geom_angle_atom_site_label_1
_geom_angle_atom_site_label_2
_geom_angle_atom_site_label_3
_geom_angle
_geom_angle_site_symmetry_3
C11 Ag N 171.23(7) .
C11 Ag Ag 74.68(5) 3_565
N Ag Ag 113.38(5) 3_565
C1 N Ag 129.50(15) .
N C1 C31 118.85(18) .
N C1 C21 121.85(18) .
C31 C1 C21 119.27(17) .
C16 C11 C12 114.09(19) .
C16 C11 Ag 127.02(16) .
C12 C11 Ag 118.89(15) .
F1 C12 C13 116.11(19) .
F1 C12 C11 119.74(18) .
C13 C12 C11 124.15(19) .
F2 C13 C12 121.26(19) .
F2 C13 C14 119.32(19) .
C12 C13 C14 119.4(2) .
F3 C14 C13 119.9(2) .
F3 C14 C15 121.10(19) .
C13 C14 C15 119.0(2) .
F4 C15 C14 119.6(2) .
F4 C15 C16 121.3(2) .
C14 C15 C16 119.1(2) .
F5 C16 C11 119.95(19) .
F5 C16 C15 115.81(18) .
C11 C16 C15 124.2(2) .
C26 C21 C22 118.78(19) .
C26 C21 C1 120.95(19) .
C22 C21 C1 120.20(19) .
C23 C22 C21 120.1(2) .
C24 C23 C22 120.4(2) .
C23 C24 C25 119.7(2) .
C26 C25 C24 120.3(2) .
C25 C26 C21 120.7(2) .
C32 C31 C36 119.10(19) .
C32 C31 C1 120.05(17) .
C36 C31 C1 120.85(18) .
C33 C32 C31 120.54(19) .
C34 C33 C32 120.1(2) .
C33 C34 C35 119.86(19) .
C36 C35 C34 120.41(19) .
C35 C36 C31 120.0(2) .

loop_
_geom_bond_atom_site_label_1
_geom_bond_atom_site_label_2
_geom_bond_distance
_geom_bond_site_symmetry_2
Ag C11 2.091(2) .
Ag N 2.1315(17) .
Ag Ag 3.0668(4) 3_565
N C1 1.287(3) .
C1 C31 1.483(3) .
C1 C21 1.494(3) .
C11 C16 1.376(3) .
C11 C12 1.381(3) .
C12 F1 1.362(2) .
C12 C13 1.375(3) .
C13 F2 1.353(3) .
C13 C14 1.377(3) .
C14 F3 1.337(2) .
C14 C15 1.377(3) .
C15 F4 1.351(2) .
C15 C16 1.382(3) .
C16 F5 1.368(2) .
C21 C26 1.395(3) .
C21 C22 1.401(3) .
C22 C23 1.385(3) .
C23 C24 1.384(4) .
C24 C25 1.388(3) .
C25 C26 1.377(3) .
C31 C32 1.390(3) .
C31 C36 1.402(3) .
C32 C33 1.386(3) .
C33 C34 1.385(3) .
C34 C35 1.385(3) .
C35 C36 1.385(3) .

loop_
_geom_hbond_atom_site_label_D
_geom_hbond_atom_site_label_H
_geom_hbond_atom_site_label_A
_geom_hbond_distance_DH
_geom_hbond_distance_HA
_geom_hbond_distance_DA
_geom_hbond_angle_DHA
_geom_hbond_site_symmetry_A
N H0 F5 0.89(2) 2.53(2) 3.186(2) 130.4(18) 3
